data_7038857
loop_
_publ_author_name
'Murashima, Kensuke'
'Karasawa, Satoru'
'Yoza, Kenji'
'Inagaki, Yuji'
'Koga, Noboru'

_publ_section_title
;
 3- and 4-(\a-diazobenzyl)pyridine-N-oxides as photoresponsive magnetic
 couplers for 2p-4f heterospin systems: formation of carbene-Tb(III) and
 carbene-Dy(III) single-molecule magnets.
;
_journal_issue 16
_journal_name_full 'Dalton transactions (Cambridge, England : 2003)'
_journal_page_first 7067
_journal_page_last 7077
_journal_paper_doi 10.1039/c6dt00420b
_journal_volume 45
_journal_year 2016
_chemical_formula_sum 'C74 H44 Cl6 F18 N6 O14 S6 Tb2'
_chemical_formula_weight 2306.09
_chemical_name_systematic
; 
 ? 
;
_space_group_IT_number 14
_symmetry_cell_setting monoclinic
_symmetry_space_group_name_Hall '-P 2yn'
_symmetry_space_group_name_H-M 'P 1 21/n 1'
_atom_sites_solution_hydrogens geom
_atom_sites_solution_primary direct
_atom_sites_solution_secondary difmap
_audit_creation_method SHELXL-97
_audit_update_record
;
2015-10-29 deposited with the CCDC.
2016-03-04 downloaded from the CCDC.
;
_cell_angle_alpha 90.00
_cell_angle_beta 96.1740(7)
_cell_angle_gamma 90.00
_cell_formula_units_Z 2
_cell_length_a 14.9961(9)
_cell_length_b 16.7164(10)
_cell_length_c 17.1809(10)
_cell_measurement_reflns_used 9897
_cell_measurement_temperature 90
_cell_measurement_theta_max 25.52
_cell_measurement_theta_min 2.68
_cell_volume 4281.9(4)
_computing_cell_refinement 'Bruker SAINT'
_computing_data_collection 'Bruker APEX2'
_computing_data_reduction 'Bruker SAINT'
_computing_molecular_graphics 'Bruker SHELXTL'
_computing_publication_material 'Bruker SHELXTL'
_computing_structure_refinement 'SHELXL-97 (Sheldrick, 2008)'
_computing_structure_solution 'SHELXS-97 (Sheldrick, 2008)'
_diffrn_ambient_temperature 90
_diffrn_detector_area_resol_mean 8.333
_diffrn_measured_fraction_theta_full 0.997
_diffrn_measured_fraction_theta_max 0.997
_diffrn_measurement_device_type 'Bruker APEX-II CCD'
_diffrn_measurement_method '\f and \w scans'
_diffrn_radiation_monochromator graphite
_diffrn_radiation_source 'fine-focus sealed tube'
_diffrn_radiation_type MoK\a
_diffrn_radiation_wavelength 0.71073
_diffrn_reflns_av_R_equivalents 0.0146
_diffrn_reflns_av_sigmaI/netI 0.0163
_diffrn_reflns_limit_h_max 18
_diffrn_reflns_limit_h_min -18
_diffrn_reflns_limit_k_max 19
_diffrn_reflns_limit_k_min -20
_diffrn_reflns_limit_l_max 20
_diffrn_reflns_limit_l_min -11
_diffrn_reflns_number 20974
_diffrn_reflns_theta_full 25.54
_diffrn_reflns_theta_max 25.54
_diffrn_reflns_theta_min 1.71
_exptl_absorpt_coefficient_mu 2.076
_exptl_absorpt_correction_type none
_exptl_crystal_colour red
_exptl_crystal_density_diffrn 1.789
_exptl_crystal_density_method 'not measured'
_exptl_crystal_description brick
_exptl_crystal_F_000 2264
_exptl_crystal_size_max 0.3
_exptl_crystal_size_mid 0.3
_exptl_crystal_size_min 0.2
_refine_diff_density_max 1.069
_refine_diff_density_min -0.867
_refine_diff_density_rms 0.101
_refine_ls_extinction_method none
_refine_ls_goodness_of_fit_ref 0.952
_refine_ls_hydrogen_treatment mixed
_refine_ls_matrix_type full
_refine_ls_number_parameters 747
_refine_ls_number_reflns 7976
_refine_ls_number_restraints 1374
_refine_ls_restrained_S_all 0.988
_refine_ls_R_factor_all 0.0427
_refine_ls_R_factor_gt 0.0375
_refine_ls_shift/su_max 0.003
_refine_ls_shift/su_mean 0.000
_refine_ls_structure_factor_coef Fsqd
_refine_ls_weighting_details 'calc w=1/[\s^2^(Fo^2^)+(0.0638P)^2^+16.0476P] where P=(Fo^2^+2Fc^2^)/3'
_refine_ls_weighting_scheme calc
_refine_ls_wR_factor_gt 0.1014
_refine_ls_wR_factor_ref 0.1090
_reflns_number_gt 7204
_reflns_number_total 7976
_reflns_threshold_expression >2sigma(I)
_cod_data_source_file c6dt00420b2.cif
_cod_data_source_block 2d_Tb
_cod_depositor_comments
;
The following automatic conversions were performed:

'_symmetry_cell_setting' value 'Monoclinic' changed to 'monoclinic'
according to
/usr/data/users/saulius/crontab/automatic-downloads/rss-feeds/RSC/lib/dictionaries/cif_core.dic
dictionary named 'cif_core.dic' version 2.4.2 from 2011-04-26.

Automatic conversion script
Id: cif_fix_values 4268 2015-11-12 08:31:59Z antanas 

 Adding full bibliography for 7038855--7038859.cif.
;
_cod_original_sg_symbol_H-M P2(1)/n
_cod_database_code 7038857

loop_
_symmetry_equiv_pos_as_xyz
'x, y, z'
'-x+1/2, y+1/2, -z+1/2'
'-x, -y, -z'
'x-1/2, -y-1/2, z-1/2'

loop_
_atom_site_label
_atom_site_type_symbol
_atom_site_fract_x
_atom_site_fract_y
_atom_site_fract_z
_atom_site_U_iso_or_equiv
_atom_site_adp_type
_atom_site_occupancy
_atom_site_symmetry_multiplicity
_atom_site_calc_flag
_atom_site_refinement_flags
_atom_site_disorder_assembly
_atom_site_disorder_group
C1 C 0.4906(3) 0.7194(3) 0.3496(3) 0.0379(9) Uani 1 1 d U . .
H1A H 0.5128 0.7501 0.3109 0.046 Uiso 1 1 calc R . .
C2 C 0.4617(3) 0.5146(3) 0.2984(2) 0.0370(9) Uani 1 1 d U A .
H2A H 0.5093 0.5499 0.3090 0.044 Uiso 1 1 calc R . .
C012 C 0.3241(4) 0.4072(3) 0.2694(3) 0.0448(11) Uani 1 1 d U . .
H01A H 0.2779 0.3700 0.2606 0.054 Uiso 1 1 calc R . .
C014 C 0.2009(4) 0.4784(3) 0.5638(3) 0.0496(12) Uani 1 1 d U . .
H01B H 0.1463 0.4630 0.5801 0.060 Uiso 1 1 calc R . .
C015 C 0.3654(3) 0.4183(3) 0.3435(3) 0.0421(10) Uani 1 1 d U A .
H01C H 0.3480 0.3881 0.3848 0.051 Uiso 1 1 calc R . .
C016 C 0.3506(3) 0.4513(3) 0.2066(2) 0.0427(10) Uani 1 1 d U A .
C017 C 0.3081(3) 0.7241(3) 0.6538(3) 0.0462(11) Uani 1 1 d U . .
H01D H 0.2807 0.7496 0.6931 0.055 Uiso 1 1 calc R . .
C019 C 0.3972(3) 0.7015(3) 0.6683(3) 0.0454(11) Uani 1 1 d U B .
C020 C 0.4486(4) 0.7255(4) 0.7470(3) 0.0554(13) Uani 1 1 d U . .
C021 C 0.6382(3) 0.7432(4) 0.4265(3) 0.0543(13) Uani 1 1 d U . .
C022 C 0.3073(4) 0.4413(3) 0.1276(3) 0.0512(12) Uani 1 1 d U . .
C023 C 0.2610(5) 0.4687(4) 0.7036(4) 0.0706(16) Uani 1 1 d U . .
C024 C 0.5447(3) 0.7045(3) 0.4185(3) 0.0405(10) Uani 1 1 d U B .
C1A C 0.3133(5) 0.4859(3) 0.0582(3) 0.0494(18) Uani 0.594(5) 1 d PGU A -1
C2A C 0.3117(4) 0.5690(3) 0.0608(2) 0.0396(16) Uani 0.594(5) 1 d PGU A -1
H2AA H 0.3030 0.5950 0.1072 0.048 Uiso 0.594(5) 1 calc PR A -1
C3A C 0.3232(4) 0.6131(3) -0.0060(3) 0.0468(17) Uani 0.594(5) 1 d PGU A -1
H3AA H 0.3222 0.6687 -0.0042 0.056 Uiso 0.594(5) 1 calc PR A -1
C4A C 0.3363(5) 0.5742(4) -0.0753(3) 0.061(2) Uani 0.594(5) 1 d PGU A -1
H4AA H 0.3440 0.6037 -0.1200 0.073 Uiso 0.594(5) 1 calc PR A -1
C5A C 0.3378(5) 0.4911(4) -0.0779(3) 0.071(2) Uani 0.594(5) 1 d PGU A -1
H5AA H 0.3465 0.4650 -0.1243 0.085 Uiso 0.594(5) 1 calc PR A -1
C6A C 0.3263(5) 0.4469(3) -0.0112(3) 0.066(2) Uani 0.594(5) 1 d PGU A -1
H6AA H 0.3273 0.3913 -0.0129 0.079 Uiso 0.594(5) 1 calc PR A -1
C1B C 0.3423(6) 0.4847(6) 0.0556(4) 0.044(2) Uani 0.406(5) 1 d PGU A -2
C2B C 0.2830(5) 0.5305(6) 0.0063(5) 0.056(2) Uani 0.406(5) 1 d PGU A -2
H2BA H 0.2248 0.5390 0.0185 0.067 Uiso 0.406(5) 1 calc PR A -2
C3B C 0.3106(6) 0.5635(6) -0.0614(5) 0.061(2) Uani 0.406(5) 1 d PGU A -2
H3BA H 0.2710 0.5942 -0.0944 0.073 Uiso 0.406(5) 1 calc PR A -2
C4B C 0.3975(6) 0.5508(6) -0.0797(4) 0.060(2) Uani 0.406(5) 1 d PGU A -2
H4BA H 0.4160 0.5729 -0.1250 0.072 Uiso 0.406(5) 1 calc PR A -2
C5B C 0.4568(5) 0.5050(6) -0.0305(5) 0.060(3) Uani 0.406(5) 1 d PGU A -2
H5BA H 0.5150 0.4965 -0.0427 0.072 Uiso 0.406(5) 1 calc PR A -2
C6B C 0.4292(5) 0.4719(6) 0.0372(5) 0.054(3) Uani 0.406(5) 1 d PGU A -2
H6BA H 0.4688 0.4413 0.0702 0.065 Uiso 0.406(5) 1 calc PR A -2
C11C C 0.2577(3) 0.7095(3) 0.5810(3) 0.0407(10) Uani 1 1 d U B .
C12C C 0.1655(3) 0.7392(3) 0.5648(2) 0.0420(10) Uani 1 1 d DU . .
C13C C 0.1111(7) 0.7804(9) 0.6108(5) 0.0529(19) Uani 0.825(6) 1 d PDU B 1
H13A H 0.1293 0.7960 0.6620 0.063 Uiso 0.825(6) 1 calc PR B 1
C14C C 0.0265(6) 0.7963(7) 0.5727(4) 0.0578(17) Uani 0.825(6) 1 d PDU B 1
H14A H -0.0190 0.8214 0.5964 0.069 Uiso 0.825(6) 1 calc PR B 1
C15C C 0.0175(5) 0.7712(5) 0.4968(4) 0.0544(17) Uani 0.825(6) 1 d PDU B 1
H15A H -0.0337 0.7793 0.4620 0.065 Uiso 0.825(6) 1 calc PR B 1
C13D C 0.1100(14) 0.716(2) 0.4994(13) 0.049(3) Uani 0.175(6) 1 d PDU B 2
H13B H 0.1261 0.6796 0.4623 0.058 Uiso 0.175(6) 1 calc PR B 2
C14D C 0.0267(18) 0.753(3) 0.4959(16) 0.053(3) Uani 0.175(6) 1 d PDU B 2
H14B H -0.0194 0.7455 0.4560 0.063 Uiso 0.175(6) 1 calc PR B 2
C15D C 0.021(3) 0.803(3) 0.5581(17) 0.055(3) Uani 0.175(6) 1 d PDU B 2
H15B H -0.0233 0.8413 0.5607 0.066 Uiso 0.175(6) 1 calc PR B 2
C11E C 0.2068(3) 0.4902(3) 0.4829(3) 0.0415(10) Uani 1 1 d U C .
C12E C 0.1284(3) 0.4696(3) 0.4273(3) 0.0440(10) Uani 1 1 d DU . .
C13E C 0.0493(5) 0.4313(6) 0.4394(5) 0.0555(17) Uani 0.893(6) 1 d PDU C 1
H13C H 0.0365 0.4139 0.4884 0.067 Uiso 0.893(6) 1 calc PR C 1
C14E C -0.0090(4) 0.4214(7) 0.3721(5) 0.061(2) Uani 0.893(6) 1 d PDU C 1
H14C H -0.0638 0.3950 0.3707 0.073 Uiso 0.893(6) 1 calc PR C 1
C15E C 0.0223(4) 0.4542(4) 0.3082(4) 0.0578(18) Uani 0.893(6) 1 d PDU C 1
H15E H -0.0086 0.4539 0.2583 0.069 Uiso 0.893(6) 1 calc PR C 1
C13F C 0.118(3) 0.479(4) 0.3472(9) 0.053(3) Uani 0.107(6) 1 d PDU C 2
H13D H 0.1638 0.4891 0.3162 0.063 Uiso 0.107(6) 1 calc PR C 2
C14F C 0.028(3) 0.471(5) 0.320(2) 0.056(3) Uani 0.107(6) 1 d PDU C 2
H14D H 0.0018 0.4905 0.2724 0.067 Uiso 0.107(6) 1 calc PR C 2
C15F C -0.019(3) 0.430(7) 0.371(3) 0.058(3) Uani 0.107(6) 1 d PDU C 2
H15F H -0.0779 0.4138 0.3603 0.070 Uiso 0.107(6) 1 calc PR C 2
C11G C 0.4021(3) 0.6887(3) 0.3367(2) 0.0321(8) Uani 1 1 d U C .
C12G C 0.3465(3) 0.7095(3) 0.2641(2) 0.0357(9) Uani 1 1 d DU . .
C13G C 0.3659(4) 0.7544(4) 0.2006(3) 0.0411(12) Uani 0.951(5) 1 d PDU D 1
H13E H 0.4211 0.7790 0.1977 0.049 Uiso 0.951(5) 1 calc PR D 1
C14G C 0.2947(4) 0.7593(4) 0.1413(3) 0.0490(17) Uani 0.951(5) 1 d PDU D 1
H14E H 0.2974 0.7872 0.0947 0.059 Uiso 0.951(5) 1 calc PR D 1
C15G C 0.2215(4) 0.7190(4) 0.1595(3) 0.0562(18) Uani 0.951(5) 1 d PDU D 1
H15I H 0.1680 0.7159 0.1268 0.067 Uiso 0.951(5) 1 calc PR D 1
C13H C 0.256(2) 0.697(7) 0.247(6) 0.046(3) Uani 0.049(5) 1 d PDU D 2
H13F H 0.2214 0.6666 0.2779 0.055 Uiso 0.049(5) 1 calc PR D 2
C14H C 0.221(3) 0.734(8) 0.178(5) 0.049(3) Uani 0.049(5) 1 d PDU D 2
H14F H 0.1608 0.7321 0.1579 0.058 Uiso 0.049(5) 1 calc PR D 2
C15H C 0.284(4) 0.775(10) 0.143(6) 0.048(3) Uani 0.049(5) 1 d PDU D 2
H15G H 0.2740 0.8002 0.0949 0.058 Uiso 0.049(5) 1 calc PR D 2
C1S C 0.4645(4) 0.9330(5) 0.6207(6) 0.095(3) Uani 0.687(7) 1 d PDU E 1
H1SA H 0.4504 0.9115 0.6710 0.114 Uiso 0.687(7) 1 calc PR E 1
C1T C 0.4854(8) 0.9480(8) 0.5668(8) 0.067(4) Uani 0.313(7) 1 d PDU E 2
H1TA H 0.4778 0.9798 0.5186 0.080 Uiso 0.313(7) 1 calc PR E 2
C00U C 0.4219(3) 0.5048(3) 0.2226(2) 0.0401(10) Uani 1 1 d U . .
H00A H 0.4426 0.5339 0.1821 0.048 Uiso 1 1 calc R A .
C00Z C 0.2726(4) 0.4888(3) 0.6184(3) 0.0539(12) Uani 1 1 d U B .
Cl1S Cl 0.4011(3) 1.0214(2) 0.59958(19) 0.1050(14) Uani 0.687(7) 1 d PDU E 1
Cl2S Cl 0.4362(3) 0.8617(2) 0.5478(3) 0.1054(13) Uani 0.687(7) 1 d PDU E 1
Cl3S Cl 0.58123(18) 0.9567(2) 0.62798(17) 0.0694(8) Uani 0.687(7) 1 d PDU E 1
Cl1T Cl 0.3945(7) 0.9641(9) 0.6242(7) 0.152(4) Uani 0.313(7) 1 d PDU E 2
Cl2T Cl 0.4877(9) 0.8438(6) 0.5454(7) 0.139(4) Uani 0.313(7) 1 d PDU E 2
Cl3T Cl 0.5865(8) 0.9735(11) 0.6247(12) 0.211(8) Uani 0.313(7) 1 d PDU E 2
F00G F 0.3984(3) 0.7622(3) 0.7950(2) 0.0890(14) Uani 1 1 d U . .
F00H F 0.4840(3) 0.6638(2) 0.78482(19) 0.0842(13) Uani 1 1 d U . .
F00J F 0.5150(3) 0.7748(3) 0.7359(2) 0.0958(14) Uani 1 1 d U . .
F00N F 0.2627(3) 0.5336(3) 0.7470(2) 0.0950(14) Uani 1 1 d U . .
F00P F 0.1845(3) 0.4318(3) 0.7144(3) 0.0998(15) Uani 1 1 d U . .
F00Q F 0.3258(3) 0.4206(3) 0.7341(3) 0.1050(17) Uani 1 1 d U . .
N1 N 0.2469(4) 0.3855(4) 0.1166(3) 0.0713(14) Uani 1 1 d U A .
N00K N 0.4309(2) 0.4727(2) 0.35654(19) 0.0360(8) Uani 1 1 d U . .
N01N N 0.1935(6) 0.3359(5) 0.1058(4) 0.108(2) Uani 1 1 d U . .
O1 O 0.2752(2) 0.51694(19) 0.45518(18) 0.0379(7) Uani 1 1 d U . .
O2 O 0.4672(2) 0.48642(19) 0.43124(15) 0.0365(7) Uani 1 1 d U . .
O3 O 0.36776(18) 0.64298(18) 0.38346(16) 0.0327(6) Uani 1 1 d U . .
O009 O 0.2878(2) 0.6724(2) 0.52533(17) 0.0408(7) Uani 1 1 d U . .
O00A O 0.3504(2) 0.5152(2) 0.60985(19) 0.0500(9) Uani 1 1 d U . .
O00D O 0.5279(2) 0.6658(2) 0.47771(18) 0.0412(7) Uani 1 1 d U . .
F3 F 0.7003(2) 0.6927(2) 0.4570(3) 0.0766(11) Uani 1 1 d U . .
O00F O 0.4449(2) 0.6638(2) 0.62412(18) 0.0444(8) Uani 1 1 d U . .
F2 F 0.6622(2) 0.7755(3) 0.3620(2) 0.0859(13) Uani 1 1 d U . .
F1 F 0.6421(3) 0.8043(2) 0.4783(2) 0.0792(11) Uani 1 1 d U . .
S16C S 0.11161(10) 0.72281(11) 0.47314(10) 0.0445(5) Uani 0.825(6) 1 d PDU B 1
S16D S 0.1067(9) 0.7859(11) 0.6309(7) 0.050(2) Uani 0.175(6) 1 d PDU B 2
S16E S 0.12593(11) 0.49660(11) 0.33077(10) 0.0517(5) Uani 0.893(6) 1 d PDU C 1
S16F S 0.0454(13) 0.4124(12) 0.4583(13) 0.062(4) Uani 0.107(6) 1 d PDU C 2
S16G S 0.23861(9) 0.67401(9) 0.24959(8) 0.0460(5) Uani 0.951(5) 1 d PDU D 1
S16H S 0.386(2) 0.774(2) 0.1994(18) 0.044(4) Uani 0.049(5) 1 d PDU D 2
Tb01 Tb 0.405660(13) 0.587747(13) 0.509195(10) 0.03324(9) Uani 1 1 d U . .

loop_
_atom_site_aniso_label
_atom_site_aniso_U_11
_atom_site_aniso_U_22
_atom_site_aniso_U_33
_atom_site_aniso_U_23
_atom_site_aniso_U_13
_atom_site_aniso_U_12
C1 0.033(2) 0.051(2) 0.029(2) 0.0014(18) -0.0006(16) -0.0023(18)
C2 0.042(2) 0.045(2) 0.0230(19) -0.0023(17) -0.0030(16) 0.0149(18)
C012 0.049(3) 0.056(3) 0.027(2) -0.0029(18) -0.0061(19) 0.008(2)
C014 0.048(2) 0.055(3) 0.050(3) 0.013(2) 0.021(2) 0.016(2)
C015 0.044(2) 0.054(3) 0.026(2) 0.0008(18) -0.0031(18) 0.011(2)
C016 0.054(2) 0.050(2) 0.0217(19) -0.0045(18) -0.0063(18) 0.016(2)
C017 0.051(3) 0.060(3) 0.029(2) -0.0025(19) 0.0071(19) 0.020(2)
C019 0.052(2) 0.054(3) 0.030(2) -0.0033(19) 0.0038(19) 0.015(2)
C020 0.061(3) 0.072(3) 0.032(2) -0.012(2) -0.001(2) 0.023(3)
C021 0.040(2) 0.072(3) 0.048(3) -0.006(2) -0.006(2) -0.009(2)
C022 0.069(3) 0.056(3) 0.025(2) -0.0017(19) -0.011(2) 0.004(2)
C023 0.082(4) 0.087(4) 0.048(3) 0.027(3) 0.030(3) 0.027(3)
C024 0.033(2) 0.051(2) 0.036(2) -0.0081(19) -0.0030(17) 0.0029(18)
C1A 0.065(4) 0.052(3) 0.028(3) -0.002(3) -0.012(3) 0.007(3)
C2A 0.040(3) 0.046(3) 0.031(3) -0.003(3) -0.007(3) 0.003(3)
C3A 0.044(3) 0.054(4) 0.039(3) 0.008(3) -0.007(3) 0.002(3)
C4A 0.072(5) 0.073(4) 0.036(4) 0.012(3) 0.000(4) 0.005(4)
C5A 0.099(5) 0.075(4) 0.038(4) 0.001(3) 0.002(4) 0.010(4)
C6A 0.094(4) 0.063(4) 0.037(3) -0.004(3) -0.003(3) 0.011(4)
C1B 0.051(4) 0.052(4) 0.026(3) -0.003(3) -0.005(3) 0.004(3)
C2B 0.058(4) 0.068(4) 0.040(4) 0.008(3) -0.001(3) 0.012(4)
C3B 0.067(5) 0.076(4) 0.041(4) 0.009(4) 0.008(4) 0.013(4)
C4B 0.068(5) 0.074(5) 0.039(4) 0.001(4) 0.008(4) 0.001(4)
C5B 0.056(5) 0.081(6) 0.044(5) -0.002(5) 0.010(4) 0.001(5)
C6B 0.054(5) 0.068(5) 0.040(5) -0.004(4) 0.006(4) 0.009(5)
C11C 0.041(2) 0.049(2) 0.034(2) 0.0016(18) 0.0108(18) 0.0123(19)
C12C 0.038(2) 0.049(2) 0.040(2) 0.0019(19) 0.0112(18) 0.0107(19)
C13C 0.045(3) 0.065(4) 0.050(4) -0.002(4) 0.014(3) 0.014(3)
C14C 0.046(3) 0.069(3) 0.060(3) -0.004(3) 0.014(3) 0.015(3)
C15C 0.037(3) 0.064(4) 0.062(3) -0.002(3) 0.005(3) 0.014(3)
C13D 0.041(5) 0.056(5) 0.049(5) 0.001(5) 0.007(5) 0.009(5)
C14D 0.043(5) 0.061(5) 0.055(5) -0.001(4) 0.006(4) 0.009(4)
C15D 0.044(5) 0.065(5) 0.056(5) 0.000(5) 0.010(5) 0.012(5)
C11E 0.038(2) 0.041(2) 0.048(2) 0.0070(19) 0.0150(19) 0.0140(18)
C12E 0.037(2) 0.040(2) 0.058(3) 0.006(2) 0.018(2) 0.0112(18)
C13E 0.051(3) 0.048(4) 0.072(4) 0.002(3) 0.028(3) 0.003(3)
C14E 0.041(3) 0.058(4) 0.086(4) -0.004(3) 0.018(3) 0.001(3)
C15E 0.040(3) 0.056(4) 0.076(3) -0.001(3) 0.002(3) 0.002(2)
C13F 0.041(5) 0.053(5) 0.064(5) 0.005(5) 0.008(5) 0.004(5)
C14F 0.043(5) 0.057(5) 0.069(5) 0.002(5) 0.007(5) 0.002(5)
C15F 0.046(5) 0.056(5) 0.074(5) 0.000(5) 0.013(5) 0.002(5)
C11G 0.0338(19) 0.037(2) 0.0242(18) -0.0001(16) -0.0010(15) 0.0054(16)
C12G 0.034(2) 0.042(2) 0.029(2) 0.0038(17) -0.0041(16) -0.0023(17)
C13G 0.041(3) 0.048(3) 0.033(2) 0.009(2) 0.001(2) -0.011(2)
C14G 0.055(3) 0.056(4) 0.034(2) 0.018(2) -0.007(2) -0.007(2)
C15G 0.057(3) 0.066(4) 0.040(3) 0.019(3) -0.017(2) -0.009(2)
C13H 0.045(5) 0.053(5) 0.038(5) 0.011(5) -0.006(5) -0.006(5)
C14H 0.049(5) 0.055(5) 0.039(5) 0.013(5) -0.007(5) -0.007(5)
C15H 0.050(5) 0.054(5) 0.038(5) 0.012(5) -0.006(5) -0.006(5)
C1S 0.092(6) 0.106(6) 0.089(6) 0.011(5) 0.022(5) 0.037(5)
C1T 0.069(6) 0.081(7) 0.054(6) 0.018(6) 0.025(6) 0.018(6)
C00U 0.053(2) 0.046(2) 0.0194(18) -0.0007(17) -0.0031(17) 0.016(2)
C00Z 0.060(3) 0.063(3) 0.042(2) 0.017(2) 0.022(2) 0.027(2)
Cl1S 0.122(3) 0.111(3) 0.081(2) 0.0192(17) 0.0086(17) 0.068(2)
Cl2S 0.103(3) 0.087(2) 0.127(3) 0.0082(19) 0.018(2) -0.007(2)
Cl3S 0.0714(15) 0.0826(17) 0.0530(13) 0.0009(11) 0.0006(11) 0.0261(12)
Cl1T 0.126(6) 0.182(8) 0.150(7) -0.001(6) 0.024(5) 0.018(6)
Cl2T 0.125(7) 0.151(7) 0.134(6) -0.013(6) -0.013(6) -0.013(6)
Cl3T 0.207(10) 0.214(11) 0.214(11) 0.001(8) 0.033(8) -0.013(8)
F00G 0.088(3) 0.128(3) 0.0476(19) -0.040(2) -0.0099(17) 0.052(2)
F00H 0.120(3) 0.091(3) 0.0352(16) -0.0058(16) -0.0173(18) 0.053(2)
F00J 0.098(3) 0.130(4) 0.055(2) -0.014(2) -0.015(2) -0.027(3)
F00N 0.133(4) 0.115(3) 0.0425(19) 0.013(2) 0.031(2) 0.022(3)
F00P 0.107(3) 0.130(4) 0.069(3) 0.039(2) 0.044(2) 0.008(3)
F00Q 0.109(3) 0.145(4) 0.066(2) 0.064(3) 0.034(2) 0.058(3)
N1 0.090(4) 0.091(3) 0.028(2) 0.003(2) -0.015(2) -0.017(3)
N00K 0.0389(18) 0.050(2) 0.0176(15) -0.0016(14) -0.0047(13) 0.0156(16)
N01N 0.130(5) 0.140(6) 0.049(3) 0.007(3) -0.018(3) -0.048(5)
O1 0.0363(15) 0.0446(17) 0.0336(15) 0.0073(13) 0.0080(12) 0.0079(13)
O2 0.0402(16) 0.0520(18) 0.0149(13) -0.0031(12) -0.0078(11) 0.0169(13)
O3 0.0306(14) 0.0423(16) 0.0242(14) 0.0061(12) -0.0017(11) 0.0055(12)
O009 0.0393(16) 0.0545(19) 0.0280(15) -0.0011(13) 0.0012(12) 0.0195(14)
O00A 0.054(2) 0.065(2) 0.0314(16) 0.0153(15) 0.0079(14) 0.0202(17)
O00D 0.0362(16) 0.0562(19) 0.0290(15) -0.0007(14) -0.0066(12) 0.0035(14)
F3 0.0345(15) 0.082(2) 0.108(3) -0.005(2) -0.0173(17) 0.0027(16)
O00F 0.0452(17) 0.058(2) 0.0283(15) -0.0056(14) -0.0015(13) 0.0193(15)
F2 0.056(2) 0.131(3) 0.068(2) 0.005(2) -0.0059(17) -0.041(2)
F1 0.070(2) 0.077(2) 0.086(3) -0.025(2) -0.0165(19) -0.0162(19)
S16C 0.0341(7) 0.0568(10) 0.0429(9) 0.0013(8) 0.0046(6) 0.0094(6)
S16D 0.046(4) 0.061(4) 0.045(4) -0.011(4) 0.013(3) 0.008(3)
S16E 0.0340(8) 0.0618(11) 0.0579(10) 0.0166(7) -0.0019(6) -0.0041(6)
S16F 0.064(6) 0.048(7) 0.080(8) -0.010(6) 0.035(6) -0.005(5)
S16G 0.0394(7) 0.0577(10) 0.0369(7) 0.0210(6) -0.0143(5) -0.0142(5)
S16H 0.046(7) 0.049(7) 0.036(6) 0.012(6) 0.002(6) -0.008(6)
Tb01 0.03449(14) 0.04597(15) 0.01847(12) 0.00119(7) -0.00084(8) 0.01401(8)

loop_
_atom_type_symbol
_atom_type_description
_atom_type_scat_dispersion_real
_atom_type_scat_dispersion_imag
_atom_type_scat_source
C C 0.0033 0.0016 'International Tables Vol C Tables 4.2.6.8 and 6.1.1.4'
H H 0.0000 0.0000 'International Tables Vol C Tables 4.2.6.8 and 6.1.1.4'
N N 0.0061 0.0033 'International Tables Vol C Tables 4.2.6.8 and 6.1.1.4'
O O 0.0106 0.0060 'International Tables Vol C Tables 4.2.6.8 and 6.1.1.4'
F F 0.0171 0.0103 'International Tables Vol C Tables 4.2.6.8 and 6.1.1.4'
S S 0.1246 0.1234 'International Tables Vol C Tables 4.2.6.8 and 6.1.1.4'
Cl Cl 0.1484 0.1585 'International Tables Vol C Tables 4.2.6.8 and 6.1.1.4'
Tb Tb -0.1723 4.1537 'International Tables Vol C Tables 4.2.6.8 and 6.1.1.4'

loop_
_geom_angle_atom_site_label_1
_geom_angle_atom_site_label_2
_geom_angle_atom_site_label_3
_geom_angle
_geom_angle_site_symmetry_3
C024 C1 C11G 121.5(4) .
N00K C2 C00U 119.4(5) .
C015 C012 C016 120.5(5) .
C00Z C014 C11E 122.0(5) .
N00K C015 C012 119.9(5) .
C00U C016 C012 117.4(4) .
C00U C016 C022 120.9(5) .
C012 C016 C022 121.7(5) .
C019 C017 C11C 121.7(4) .
O00F C019 C017 128.6(5) .
O00F C019 C020 113.3(4) .
C017 C019 C020 118.1(4) .
F00H C020 F00G 106.4(5) .
F00H C020 F00J 107.0(5) .
F00G C020 F00J 106.7(5) .
F00H C020 C019 111.9(5) .
F00G C020 C019 113.8(5) .
F00J C020 C019 110.6(5) .
F2 C021 F3 110.4(5) .
F2 C021 F1 104.4(5) .
F3 C021 F1 104.1(4) .
F2 C021 C024 115.2(4) .
F3 C021 C024 111.3(5) .
F1 C021 C024 110.6(5) .
N1 C022 C1A 111.2(5) .
N1 C022 C016 116.9(5) .
C1A C022 C016 131.7(5) .
N1 C022 C1B 120.2(5) .
C1A C022 C1B 16.0(4) .
C016 C022 C1B 122.1(6) .
F00N C023 F00P 105.5(5) .
F00N C023 F00Q 107.9(6) .
F00P C023 F00Q 105.7(6) .
F00N C023 C00Z 111.3(5) .
F00P C023 C00Z 115.0(6) .
F00Q C023 C00Z 110.9(5) .
O00D C024 C1 129.5(4) .
O00D C024 C021 113.9(4) .
C1 C024 C021 116.5(4) .
C2A C1A C6A 120.0 .
C2A C1A C022 119.7(4) .
C6A C1A C022 120.2(4) .
C1A C2A C3A 120.0 .
C4A C3A C2A 120.0 .
C3A C4A C5A 120.0 .
C4A C5A C6A 120.0 .
C5A C6A C1A 120.0 .
C2B C1B C6B 120.0 .
C2B C1B C022 119.2(6) .
C6B C1B C022 120.6(6) .
C1B C2B C3B 120.0 .
C2B C3B C4B 120.0 .
C3B C4B C5B 120.0 .
C6B C5B C4B 120.0 .
C5B C6B C1B 120.0 .
O009 C11C C017 123.8(4) .
O009 C11C C12C 115.3(4) .
C017 C11C C12C 120.8(4) .
C13C C12C C13D 105.4(10) .
C13C C12C C11C 131.6(5) .
C13D C12C C11C 122.1(9) .
C13C C12C S16D 6.9(8) .
C13D C12C S16D 111.3(8) .
C11C C12C S16D 125.0(5) .
C13C C12C S16C 110.9(4) .
C13D C12C S16C 12.4(18) .
C11C C12C S16C 117.5(3) .
S16D C12C S16C 117.4(5) .
C12C C13C C14C 113.1(6) .
C15C C14C C13C 112.5(6) .
C14C C15C S16C 111.9(5) .
C12C C13D C14D 111.5(9) .
C15D C14D C13D 111.8(9) .
C14D C15D S16D 111.5(8) .
O1 C11E C014 124.1(5) .
O1 C11E C12E 117.6(4) .
C014 C11E C12E 118.3(4) .
C13F C12E C13E 101.2(13) .
C13F C12E C11E 128.2(12) .
C13E C12E C11E 130.4(5) .
C13F C12E S16F 111.6(9) .
C13E C12E S16F 12.6(10) .
C11E C12E S16F 119.2(9) .
C13F C12E S16E 10.2(19) .
C13E C12E S16E 109.7(4) .
C11E C12E S16E 119.9(3) .
S16F C12E S16E 120.7(9) .
C12E C13E C14E 114.0(6) .
C15E C14E C13E 112.6(5) .
C14E C15E S16E 111.6(5) .
C12E C13F C14F 109(2) .
C15F C14F C13F 112.3(9) .
C14F C15F S16F 112.0(8) .
O3 C11G C1 124.0(4) .
O3 C11G C12G 117.0(4) .
C1 C11G C12G 118.9(4) .
C13H C12G C13G 101.6(17) .
C13H C12G C11G 127(2) .
C13G C12G C11G 130.8(4) .
C13H C12G S16H 111.3(9) .
C13G C12G S16H 11.8(13) .
C11G C12G S16H 120.0(12) .
C13H C12G S16G 12(4) .
C13G C12G S16G 110.5(3) .
C11G C12G S16G 118.8(3) .
S16H C12G S16G 121.0(12) .
C12G C13G C14G 113.5(5) .
C15G C14G C13G 112.2(4) .
C14G C15G S16G 112.3(4) .
C12G C13H C14H 112.7(11) .
C15H C14H C13H 112.4(9) .
C14H C15H S16H 112.0(8) .
Cl2S C1S Cl1S 109.8(5) .
Cl2S C1S Cl3S 111.3(5) .
Cl1S C1S Cl3S 109.2(5) .
Cl3T C1T Cl2T 108.4(7) .
Cl3T C1T Cl1T 108.1(7) .
Cl2T C1T Cl1T 107.1(6) .
C2 C00U C016 120.3(4) .
O00A C00Z C014 129.3(5) .
O00A C00Z C023 112.8(5) .
C014 C00Z C023 117.9(5) .
N01N N1 C022 179.1(6) .
C2 N00K O2 118.7(4) .
C2 N00K C015 122.3(4) .
O2 N00K C015 119.0(4) .
C11E O1 Tb01 134.1(3) .
N00K O2 Tb01 120.4(2) .
N00K O2 Tb01 122.2(2) 3_666
Tb01 O2 Tb01 117.38(10) 3_666
C11G O3 Tb01 138.3(3) .
C11C O009 Tb01 137.1(3) .
C00Z O00A Tb01 132.0(3) .
C024 O00D Tb01 134.4(3) .
C019 O00F Tb01 131.4(3) .
C15C S16C C12C 91.5(3) .
C12C S16D C15D 89.4(8) .
C15E S16E C12E 92.0(3) .
C12E S16F C15F 89.4(11) .
C15G S16G C12G 91.5(2) .
C12G S16H C15H 91.1(9) .
O009 Tb01 O00A 83.80(12) .
O009 Tb01 O3 75.98(10) .
O00A Tb01 O3 144.15(11) .
O009 Tb01 O00D 108.23(13) .
O00A Tb01 O00D 143.40(12) .
O3 Tb01 O00D 71.98(10) .
O009 Tb01 O00F 72.25(11) .
O00A Tb01 O00F 74.80(13) .
O3 Tb01 O00F 124.48(11) .
O00D Tb01 O00F 76.38(12) .
O009 Tb01 O1 75.16(11) .
O00A Tb01 O1 71.90(12) .
O3 Tb01 O1 74.44(10) .
O00D Tb01 O1 144.04(10) .
O00F Tb01 O1 135.22(11) .
O009 Tb01 O2 147.69(10) .
O00A Tb01 O2 103.57(12) .
O3 Tb01 O2 80.50(10) .
O00D Tb01 O2 84.70(11) .
O00F Tb01 O2 140.04(10) .
O1 Tb01 O2 77.41(10) .
O009 Tb01 O2 147.95(10) 3_666
O00A Tb01 O2 75.26(11) 3_666
O3 Tb01 O2 133.76(10) 3_666
O00D Tb01 O2 77.47(11) 3_666
O00F Tb01 O2 78.92(10) 3_666
O1 Tb01 O2 119.23(11) 3_666
O2 Tb01 O2 62.62(10) 3_666

loop_
_geom_bond_atom_site_label_1
_geom_bond_atom_site_label_2
_geom_bond_distance
_geom_bond_site_symmetry_2
C1 C024 1.383(6) .
C1 C11G 1.418(6) .
C2 N00K 1.341(6) .
C2 C00U 1.383(6) .
C012 C015 1.368(7) .
C012 C016 1.399(7) .
C014 C00Z 1.359(8) .
C014 C11E 1.416(7) .
C015 N00K 1.340(6) .
C016 C00U 1.398(7) .
C016 C022 1.450(6) .
C017 C019 1.386(7) .
C017 C11C 1.411(7) .
C019 O00F 1.266(6) .
C019 C020 1.535(7) .
C020 F00H 1.301(7) .
C020 F00G 1.326(6) .
C020 F00J 1.322(8) .
C021 F2 1.317(7) .
C021 F3 1.324(7) .
C021 F1 1.351(7) .
C021 C024 1.537(7) .
C022 N1 1.301(8) .
C022 C1A 1.417(7) .
C022 C1B 1.572(8) .
C023 F00N 1.316(9) .
C023 F00P 1.332(9) .
C023 F00Q 1.325(7) .
C023 C00Z 1.531(7) .
C024 O00D 1.254(6) .
C1A C2A 1.3900 .
C1A C6A 1.3900 .
C2A C3A 1.3900 .
C3A C4A 1.3900 .
C4A C5A 1.3900 .
C5A C6A 1.3900 .
C1B C2B 1.3900 .
C1B C6B 1.3900 .
C2B C3B 1.3900 .
C3B C4B 1.3900 .
C4B C5B 1.3900 .
C5B C6B 1.3900 .
C11C O009 1.262(5) .
C11C C12C 1.468(6) .
C12C C13C 1.379(8) .
C12C C13D 1.381(10) .
C12C S16D 1.701(8) .
C12C S16C 1.713(4) .
C13C C14C 1.390(8) .
C14C C15C 1.363(7) .
C15C S16C 1.713(6) .
C13D C14D 1.392(11) .
C14D C15D 1.362(9) .
C15D S16D 1.717(9) .
C11E O1 1.258(6) .
C11E C12E 1.474(7) .
C12E C13F 1.378(10) .
C12E C13E 1.382(8) .
C12E S16F 1.701(8) .
C12E S16E 1.716(5) .
C13E C14E 1.384(8) .
C14E C15E 1.356(7) .
C15E S16E 1.714(6) .
C13F C14F 1.390(10) .
C14F C15F 1.357(9) .
C15F S16F 1.714(9) .
C11G O3 1.258(5) .
C11G C12G 1.466(5) .
C12G C13H 1.379(11) .
C12G C13G 1.379(7) .
C12G S16H 1.702(9) .
C12G S16G 1.717(4) .
C13G C14G 1.397(7) .
C14G C15G 1.354(6) .
C15G S16G 1.716(5) .
C13H C14H 1.391(11) .
C14H C15H 1.358(9) .
C15H S16H 1.715(9) .
C1S Cl2S 1.748(7) .
C1S Cl1S 1.774(7) .
C1S Cl3S 1.786(7) .
C1T Cl3T 1.773(8) .
C1T Cl2T 1.782(8) .
C1T Cl1T 1.787(8) .
C00Z O00A 1.271(7) .
N1 N01N 1.153(9) .
N00K O2 1.359(4) .
O1 Tb01 2.388(3) .
O2 Tb01 2.404(3) .
O2 Tb01 2.408(3) 3_666
O3 Tb01 2.362(3) .
O009 Tb01 2.305(3) .
O00A Tb01 2.336(3) .
O00D Tb01 2.360(3) .
O00F Tb01 2.369(3) .
Tb01 O2 2.408(3) 3_666
